data_1532045
loop_
_publ_author_name
'Parasyuk, O.V.'
'Olekseyuk, I.D.'
'Piskach, L.V.'
'Gulay, L.D.'

_publ_section_title
;
 Phase diagrams of the (Ag2 Se) - (Zn (Cd) Se) - (Si Se2) systems and
 crystal structure of the Cd4 Si Se6 compound
;
_journal_name_full 'Journal of Alloys Compd.'
_journal_page_first 138
_journal_page_last 142
_journal_volume 354
_journal_year 2003
_chemical_formula_sum 'Cd4 Se6 Si'
_chemical_name_systematic 'Cd4 Si Se6'
_space_group_IT_number 9
_symmetry_space_group_name_Hall 'C -2yc'
_symmetry_space_group_name_H-M 'C 1 c 1'
_cell_angle_alpha 90
_cell_angle_beta 110.052
_cell_angle_gamma 90
_cell_formula_units_Z 4
_cell_length_a 12.8266
_cell_length_b 7.3591
_cell_length_c 12.8197
_cell_volume 1136.727
_citation_journal_id_ASTM JALCEU
_cod_data_source_file Parasyuk_JALCEU_2003_1397.cif
_cod_data_source_block Cd4Se6Si1
_cod_original_formula_sum 'Cd4 Se6 Si1'
_cod_database_code 1532045

loop_
_symmetry_equiv_pos_as_xyz
x,y,z
x,-y,z+1/2
x+1/2,y+1/2,z
x+1/2,-y+1/2,z+1/2

loop_
_atom_site_label
_atom_site_type_symbol
_atom_site_fract_x
_atom_site_fract_y
_atom_site_fract_z
_atom_site_occupancy
_atom_site_U_iso_or_equiv
Se2 Se-2 0.0442 0.475 0.4762 1 0.0
Se5 Se-2 0.712 0.267 0.264 1 0.0
Cd1 Cd+2 0.3156 0.3995 0.6423 1 0.0
Cd2 Cd+2 0.3416 0.8923 0.4593 1 0.0
Cd3 Cd+2 0.1607 0.9285 0.6563 1 0.0
Se3 Se-2 0.2703 0.2423 0.4472 1 0.0
Se4 Se-2 0.0097 0.007 0.9456 1 0.0
Cd4 Cd+2 0.5255 0.8006 0.8039 1 0.0
Se6 Se-2 0.5134 0.227 0.7092 1 0.0
Se1 Se-2 0.3402 0.2523 0.1562 1 0.0
Si1 Si+4 0.087 0.23 0.394 1 0.0
